data_7720710
loop_
_publ_author_name
'Zhai, Zhi-Min'
'Bao, Song-Song'
'Xu, Yan'
'Teng, Qian'
'Zheng, Li-Min'

_publ_section_title
;
 Chiral inversion of macroscopic helical structures in coordination
 polymers induced by lanthanide ions.
;
_journal_issue 15
_journal_name_full 'Dalton transactions (Cambridge, England : 2003)'
_journal_page_first 6074
_journal_page_last 6084
_journal_paper_doi 10.1039/d5dt03094c
_journal_volume 55
_journal_year 2026
_chemical_absolute_configuration rm
_chemical_formula_moiety 'C27 H39 N3 O9 P3 Dy, H2 O'
_chemical_formula_sum 'C27 H41 Dy N3 O10 P3'
_chemical_formula_weight 823.04
_space_group_crystal_system hexagonal
_space_group_IT_number 170
_space_group_name_Hall 'P 65'
_space_group_name_H-M_alt 'P 65'
_atom_sites_solution_hydrogens mixed
_audit_block_doi 10.5517/ccdc.csd.cc2qdfh2
_audit_creation_method SHELXL-2018/3
_audit_update_record
;
2025-12-09 deposited with the CCDC.	2026-03-16 downloaded from the CCDC.
;
_cell_angle_alpha 90
_cell_angle_beta 90
_cell_angle_gamma 120
_cell_formula_units_Z 6
_cell_length_a 15.8029(5)
_cell_length_b 15.8029(5)
_cell_length_c 24.1268(9)
_cell_measurement_reflns_used 9967
_cell_measurement_temperature 193(2)
_cell_measurement_theta_max 27.519
_cell_measurement_theta_min 2,712
_cell_volume 5218.0(3)
_computing_cell_refinement 'APEX 3'
_computing_data_collection 'APEX 3'
_computing_data_reduction "'APEX 3"
_computing_molecular_graphics SHELXTL
_computing_publication_material SHELXTL
_computing_structure_refinement 'SHELXL-2018/3 (Sheldrick, 2018)'
_computing_structure_solution 'SHELXT 2014/5 (Sheldrick, 2014)'
_diffrn_ambient_temperature 193(2)
_diffrn_detector_area_resol_mean 4K
_diffrn_measured_fraction_theta_full 0.996
_diffrn_measured_fraction_theta_max 0.996
_diffrn_measurement_device_type 'Bruker D8 with TXS'
_diffrn_measurement_method CCD
_diffrn_radiation_type MoK\a
_diffrn_radiation_wavelength 0.71073
_diffrn_reflns_av_R_equivalents 0.0405
_diffrn_reflns_av_unetI/netI 0.0249
_diffrn_reflns_Laue_measured_fraction_full 0.996
_diffrn_reflns_Laue_measured_fraction_max 0.996
_diffrn_reflns_limit_h_max 18
_diffrn_reflns_limit_h_min -16
_diffrn_reflns_limit_k_max 14
_diffrn_reflns_limit_k_min -18
_diffrn_reflns_limit_l_max 28
_diffrn_reflns_limit_l_min -28
_diffrn_reflns_number 38192
_diffrn_reflns_point_group_measured_fraction_full 0.996
_diffrn_reflns_point_group_measured_fraction_max 0.996
_diffrn_reflns_theta_full 25.025
_diffrn_reflns_theta_max 25.025
_diffrn_reflns_theta_min 1.711
_exptl_absorpt_coefficient_mu 2.340
_exptl_absorpt_correction_T_max 0.7456
_exptl_absorpt_correction_T_min 0.5531
_exptl_absorpt_correction_type multi-scan
_exptl_absorpt_process_details
;
 SADABS 2016/2: Krause, L., Herbst-Irmer, R., Sheldrick G.M. & Stalke D.,
 J. Appl. Cryst. 48 (2015) 3-10
;
_exptl_crystal_colour colorless
_exptl_crystal_density_diffrn 1.572
_exptl_crystal_description rod-like
_exptl_crystal_F_000 2490
_exptl_crystal_size_max 0.350
_exptl_crystal_size_mid 0.120
_exptl_crystal_size_min 0.120
_refine_diff_density_max 6.697
_refine_diff_density_min -3.681
_refine_diff_density_rms 0.218
_refine_ls_abs_structure_details
;
 Flack x determined using 2676 quotients [(I+)-(I-)]/[(I+)+(I-)]
 (Parsons, Flack and Wagner, Acta Cryst. B69 (2013) 249-259).
;
_refine_ls_abs_structure_Flack -0.007(8)
_refine_ls_extinction_method none
_refine_ls_goodness_of_fit_ref 1.076
_refine_ls_hydrogen_treatment constr
_refine_ls_matrix_type full
_refine_ls_number_parameters 385
_refine_ls_number_reflns 6140
_refine_ls_number_restraints 323
_refine_ls_restrained_S_all 1.081
_refine_ls_R_factor_all 0.0974
_refine_ls_R_factor_gt 0.0909
_refine_ls_shift/su_max 0.061
_refine_ls_shift/su_mean 0.005
_refine_ls_structure_factor_coef Fsqd
_refine_ls_weighting_details 'w=1/[\s^2^(Fo^2^)+(0.1324P)^2^+52.5112P] where P=(Fo^2^+2Fc^2^)/3'
_refine_ls_weighting_scheme calc
_refine_ls_wR_factor_gt 0.2350
_refine_ls_wR_factor_ref 0.2440
_reflns_Friedel_coverage 0.950
_reflns_Friedel_fraction_full 0.997
_reflns_Friedel_fraction_max 0.997
_reflns_number_gt 5768
_reflns_number_total 6140
_reflns_threshold_expression 'I > 2\s(I)'
_cod_data_source_file d5dt03094c2.cif
_cod_data_source_block 1
_cod_depositor_comments 'Adding full bibliography for 7720710--7720714.cif.'
_cod_original_cell_volume 5218.0(4)
_cod_database_code 7720710
_shelx_shelxl_version_number 2018/3
_shelx_space_group_comment
;
The symmetry employed for this shelxl refinement is uniquely defined
by the following loop, which should always be used as a source of
symmetry information in preference to the above space-group names.
They are only intended as comments.
;
_shelx_estimated_absorpt_t_min 0.495
_shelx_estimated_absorpt_t_max 0.767

loop_
_space_group_symop_operation_xyz
'x, y, z'
'-y, x-y, z+2/3'
'-x+y, -x, z+1/3'
'-x, -y, z+1/2'
'y, -x+y, z+1/6'
'x-y, x, z+5/6'

loop_
_atom_site_label
_atom_site_type_symbol
_atom_site_fract_x
_atom_site_fract_y
_atom_site_fract_z
_atom_site_U_iso_or_equiv
_atom_site_adp_type
_atom_site_occupancy
_atom_site_site_symmetry_order
_atom_site_calc_flag
_atom_site_refinement_flags_posn
_atom_site_refinement_flags_adp
_atom_site_refinement_flags_occupancy
_atom_site_disorder_assembly
_atom_site_disorder_group
Dy1 Dy 1.01703(15) 0.02358(8) 0.0922(4) 0.0543(4) Uani 1 1 d . . . . .
P1 P 1.0009(6) 0.1929(5) 0.0348(4) 0.0686(17) Uani 1 1 d D . . . .
P2 P 0.8250(5) -0.0692(5) 0.1564(4) 0.0566(14) Uani 1 1 d . . . . .
P3 P 1.2000(5) 0.0569(7) 0.0010(4) 0.076(2) Uani 1 1 d D U . . .
C1 C 0.8793(13) 0.1734(19) 0.0253(13) 0.091(9) Uani 1 1 d D . . . .
H1A H 0.864436 0.205958 0.055698 0.110 Uiso 1 1 calc R U . . .
H1B H 0.876780 0.203965 -0.010028 0.110 Uiso 1 1 calc DR U . . .
C2 C 0.701(3) 0.056(3) 0.0300(14) 0.127(8) Uani 1 1 d D U . . .
H2 H 0.697633 0.073968 0.069231 0.152 Uiso 1 1 calc R U . . .
C3 C 0.635(3) -0.051(4) 0.028(2) 0.137(11) Uani 1 1 d . U . . .
H3A H 0.660103 -0.083248 0.051521 0.205 Uiso 1 1 calc R U . . .
H3B H 0.569818 -0.065987 0.041211 0.205 Uiso 1 1 calc R U . . .
H3C H 0.629388 -0.073587 -0.010347 0.205 Uiso 1 1 calc R U . . .
C4 C 0.6751(18) 0.117(2) -0.0029(11) 0.166(9) Uani 1 1 d DG U . . .
C5 C 0.610(3) 0.143(3) 0.0182(15) 0.241(18) Uani 1 1 d DG U . . .
H5 H 0.581899 0.121573 0.053888 0.289 Uiso 1 1 calc DR U . . .
C6 C 0.585(3) 0.202(3) -0.013(2) 0.27(2) Uani 1 1 d G U . . .
H6 H 0.539939 0.219672 0.001383 0.327 Uiso 1 1 calc R U . . .
C7 C 0.625(4) 0.234(3) -0.065(2) 0.29(2) Uani 1 1 d G U . . .
H7 H 0.608202 0.273484 -0.086599 0.347 Uiso 1 1 calc R U . . .
C8 C 0.691(3) 0.207(3) -0.0864(14) 0.248(19) Uani 1 1 d G U . . .
H8 H 0.718426 0.229198 -0.122078 0.297 Uiso 1 1 calc R U . . .
C9 C 0.7156(18) 0.149(3) -0.0552(10) 0.226(16) Uani 1 1 d DG U . . .
H9 H 0.760387 0.131100 -0.069574 0.272 Uiso 1 1 calc DR U . . .
C10 C 0.757(2) -0.198(2) 0.1608(10) 0.072(7) Uani 1 1 d . . . . .
H10A H 0.752512 -0.215555 0.200461 0.086 Uiso 1 1 calc R U . . .
H10B H 0.690032 -0.218839 0.147911 0.086 Uiso 1 1 calc R U . . .
C11 C 0.7379(19) -0.3630(17) 0.1378(11) 0.092(6) Uani 1 1 d D U . . .
H11 H 0.747358 -0.373935 0.177590 0.111 Uiso 1 1 calc R U . . .
C12 C 0.780(3) -0.410(2) 0.1061(15) 0.106(9) Uani 1 1 d D U . . .
H12A H 0.850558 -0.378276 0.114110 0.160 Uiso 1 1 calc R U . . .
H12B H 0.748878 -0.479028 0.116174 0.160 Uiso 1 1 calc R U . . .
H12C H 0.770906 -0.403731 0.066468 0.160 Uiso 1 1 calc R U . . .
C13 C 0.6349(18) -0.3998(12) 0.1313(7) 0.106(7) Uani 1 1 d D U . . .
C14 C 0.571(2) -0.443(2) 0.1751(14) 0.151(12) Uani 1 1 d D U . . .
H14 H 0.595938 -0.447866 0.209870 0.181 Uiso 1 1 calc R U . . .
C15 C 0.471(2) -0.479(3) 0.1701(14) 0.179(14) Uani 1 1 d D U . . .
H15 H 0.428009 -0.508368 0.200579 0.215 Uiso 1 1 calc R U . . .
C16 C 0.436(3) -0.471(2) 0.1186(13) 0.165(14) Uani 1 1 d D U . . .
H16 H 0.368376 -0.494822 0.114199 0.198 Uiso 1 1 calc R U . . .
C17 C 0.497(2) -0.428(2) 0.0736(13) 0.145(12) Uani 1 1 d D U . . .
H17 H 0.472471 -0.423238 0.038684 0.174 Uiso 1 1 calc R U . . .
C18 C 0.596(2) -0.3936(19) 0.0814(11) 0.111(9) Uani 1 1 d D U . . .
H18 H 0.638876 -0.364071 0.050940 0.134 Uiso 1 1 calc R U . . .
C19 C 1.3118(16) 0.1623(15) -0.0218(15) 0.120(8) Uani 1 1 d D U . . .
H19A H 1.358492 0.187472 0.009474 0.144 Uiso 1 1 calc R U . . .
H19B H 1.341238 0.142338 -0.051610 0.144 Uiso 1 1 calc R U . . .
C20 C 1.381(3) 0.336(3) -0.050(2) 0.166(9) Uani 1 1 d D U . . .
H20 H 1.390485 0.356675 -0.010295 0.199 Uiso 1 1 calc R U . . .
C21 C 1.347(3) 0.404(3) -0.070(2) 0.188(14) Uani 1 1 d D U . . .
H21A H 1.278389 0.376882 -0.060360 0.281 Uiso 1 1 calc R U . . .
H21B H 1.386428 0.467757 -0.052539 0.281 Uiso 1 1 calc R U . . .
H21C H 1.354984 0.410658 -0.110392 0.281 Uiso 1 1 calc R U . . .
C22 C 1.482(3) 0.3682(18) -0.0621(13) 0.195(11) Uani 1 1 d D U . . .
C23 C 1.545(3) 0.372(4) -0.0214(19) 0.240(18) Uani 1 1 d D U . . .
H23 H 1.521182 0.353428 0.015293 0.288 Uiso 1 1 calc R U . . .
C24 C 1.643(4) 0.403(4) -0.032(2) 0.25(2) Uani 1 1 d D U . . .
H24 H 1.685030 0.404789 -0.003360 0.305 Uiso 1 1 calc R U . . .
C25 C 1.676(4) 0.431(4) -0.086(2) 0.28(2) Uani 1 1 d D U . . .
H25 H 1.742356 0.451929 -0.093833 0.338 Uiso 1 1 calc R U . . .
C26 C 1.616(4) 0.428(4) -0.128(2) 0.27(2) Uani 1 1 d D U . . .
H26 H 1.639901 0.448288 -0.165006 0.325 Uiso 1 1 calc R U . . .
C27 C 1.519(4) 0.396(4) -0.1153(17) 0.254(18) Uani 1 1 d D U . . .
H27 H 1.475708 0.392192 -0.144008 0.304 Uiso 1 1 calc R U . . .
N1 N 0.8055(18) 0.0707(19) 0.0243(11) 0.097(7) Uani 1 1 d D U . . .
H1C H 0.816536 0.039392 0.052619 0.116 Uiso 1 1 calc R U . . .
H1D H 0.809963 0.043704 -0.008075 0.116 Uiso 1 1 calc R U . . .
N2 N 0.7924(19) -0.2569(14) 0.1298(9) 0.075(5) Uani 1 1 d D U . . .
H2A H 0.791952 -0.244707 0.092964 0.090 Uiso 1 1 calc R U . . .
H2B H 0.855650 -0.234841 0.139610 0.090 Uiso 1 1 calc R U . . .
N3 N 1.296(3) 0.240(2) -0.0422(15) 0.126(7) Uani 1 1 d D U . . .
H3D H 1.255200 0.245682 -0.018284 0.152 Uiso 1 1 calc R U . . .
H3E H 1.264778 0.219884 -0.075308 0.152 Uiso 1 1 calc R U . . .
O1 O 1.0118(14) 0.1153(14) 0.0014(7) 0.075(5) Uani 1 1 d . . . . .
O2 O 1.0101(13) 0.1697(12) 0.0946(7) 0.067(4) Uani 1 1 d . . . . .
O3 O 1.069(2) 0.2990(16) 0.0210(13) 0.128(10) Uani 1 1 d . . . . .
O4 O 0.9266(12) -0.0349(12) 0.1797(7) 0.057(3) Uani 1 1 d . . . . .
O5 O 0.8431(13) -0.0435(12) 0.0949(7) 0.062(4) Uani 1 1 d . . . . .
O6 O 0.7643(12) -0.0377(14) 0.1870(7) 0.065(4) Uani 1 1 d . . . . .
O7 O 1.1666(13) 0.0881(16) 0.0499(7) 0.082(5) Uani 1 1 d . U . . .
O8 O 1.2126(15) -0.0223(17) 0.0130(8) 0.086(5) Uani 1 1 d . U . . .
O9 O 1.1389(12) 0.0347(16) -0.0502(7) 0.080(5) Uani 1 1 d . U . . .
O1W O 0.249(4) 0.315(4) 0.047(2) 0.211(18) Uani 1 1 d . U . . .
H1WA H 0.198814 0.265965 0.060055 0.316 Uiso 1 1 d R U . . .
H1WB H 0.239914 0.362446 0.039325 0.316 Uiso 1 1 d R U . . .

loop_
_atom_site_aniso_label
_atom_site_aniso_U_11
_atom_site_aniso_U_22
_atom_site_aniso_U_33
_atom_site_aniso_U_23
_atom_site_aniso_U_13
_atom_site_aniso_U_12
Dy1 0.0710(11) 0.0802(7) 0.0264(5) -0.0050(13) -0.0049(10) 0.0487(7)
P1 0.095(5) 0.062(4) 0.047(3) -0.003(3) -0.010(3) 0.037(3)
P2 0.075(4) 0.080(4) 0.026(2) -0.008(2) 0.001(2) 0.047(3)
P3 0.053(3) 0.119(5) 0.045(3) -0.006(3) -0.003(2) 0.034(4)
C1 0.12(3) 0.086(19) 0.071(18) 0.008(14) -0.006(18) 0.06(2)
C2 0.116(13) 0.176(16) 0.111(13) -0.015(12) -0.003(11) 0.090(12)
C3 0.101(19) 0.184(19) 0.14(2) -0.01(2) 0.009(19) 0.081(17)
C4 0.154(14) 0.181(15) 0.158(13) -0.001(11) -0.017(11) 0.080(11)
C5 0.24(2) 0.25(2) 0.25(2) -0.009(13) 0.022(13) 0.138(17)
C6 0.27(2) 0.28(2) 0.28(2) 0.004(14) -0.003(13) 0.155(17)
C7 0.29(3) 0.29(3) 0.29(2) 0.007(14) 0.005(14) 0.152(17)
C8 0.25(2) 0.25(2) 0.24(2) 0.018(13) -0.010(13) 0.121(16)
C9 0.23(2) 0.23(2) 0.204(18) 0.011(13) 0.018(13) 0.108(15)
C10 0.096(19) 0.088(18) 0.037(11) -0.003(11) -0.004(11) 0.050(16)
C11 0.119(11) 0.076(10) 0.068(10) 0.013(9) 0.018(9) 0.038(9)
C12 0.123(19) 0.071(14) 0.104(19) 0.010(14) 0.030(16) 0.032(13)
C13 0.121(11) 0.086(11) 0.094(10) 0.007(9) 0.008(8) 0.039(9)
C14 0.147(14) 0.154(18) 0.134(15) 0.008(13) 0.020(11) 0.062(12)
C15 0.163(15) 0.19(2) 0.180(17) 0.006(14) 0.005(12) 0.087(13)
C16 0.155(17) 0.16(2) 0.163(17) -0.001(13) 0.012(11) 0.072(13)
C17 0.137(14) 0.147(18) 0.153(16) -0.007(13) -0.003(11) 0.072(12)
C18 0.115(13) 0.097(14) 0.109(13) -0.007(11) -0.001(11) 0.044(11)
C19 0.16(2) 0.136(17) 0.106(17) -0.033(15) -0.028(16) 0.107(15)
C20 0.196(16) 0.150(15) 0.164(15) -0.015(13) -0.022(13) 0.097(13)
C21 0.23(3) 0.15(2) 0.18(3) 0.01(2) -0.04(3) 0.10(2)
C22 0.203(15) 0.175(15) 0.199(14) -0.013(12) -0.010(10) 0.088(11)
C23 0.24(2) 0.24(2) 0.24(2) 0.001(14) -0.020(12) 0.125(15)
C24 0.25(2) 0.25(3) 0.26(2) -0.001(14) -0.007(13) 0.125(16)
C25 0.28(2) 0.29(3) 0.27(2) -0.004(14) 0.003(12) 0.144(16)
C26 0.27(2) 0.28(3) 0.27(2) -0.004(14) 0.009(12) 0.137(15)
C27 0.26(2) 0.26(2) 0.233(18) 0.003(14) 0.009(13) 0.125(14)
N1 0.110(14) 0.154(17) 0.061(12) -0.007(12) -0.005(11) 0.093(13)
N2 0.109(12) 0.069(10) 0.044(9) 0.008(8) 0.021(9) 0.041(9)
N3 0.170(17) 0.134(15) 0.117(14) -0.022(13) -0.028(13) 0.107(13)
O1 0.070(12) 0.094(12) 0.046(9) -0.023(8) 0.000(7) 0.028(10)
O2 0.103(12) 0.076(9) 0.048(8) -0.016(9) -0.011(9) 0.063(9)
O3 0.15(2) 0.071(13) 0.14(2) 0.013(14) -0.03(2) 0.034(15)
O4 0.071(9) 0.073(10) 0.033(7) -0.004(6) 0.001(8) 0.040(9)
O5 0.093(11) 0.083(9) 0.027(6) -0.001(8) 0.000(8) 0.057(8)
O6 0.071(9) 0.101(12) 0.040(8) -0.005(8) 0.001(7) 0.057(9)
O7 0.072(9) 0.120(11) 0.032(6) -0.007(7) -0.011(6) 0.032(8)
O8 0.079(11) 0.125(12) 0.037(8) -0.024(9) -0.003(7) 0.037(10)
O9 0.046(7) 0.126(11) 0.043(7) -0.017(8) 0.004(6) 0.023(7)
O1W 0.20(3) 0.21(3) 0.23(3) -0.02(2) -0.01(2) 0.11(2)

loop_
_atom_type_symbol
_atom_type_description
_atom_type_scat_dispersion_real
_atom_type_scat_dispersion_imag
_atom_type_scat_source
C C 0.0033 0.0016 'International Tables Vol C Tables 4.2.6.8 and 6.1.1.4'
H H 0.0000 0.0000 'International Tables Vol C Tables 4.2.6.8 and 6.1.1.4'
N N 0.0061 0.0033 'International Tables Vol C Tables 4.2.6.8 and 6.1.1.4'
O O 0.0106 0.0060 'International Tables Vol C Tables 4.2.6.8 and 6.1.1.4'
P P 0.1023 0.0942 'International Tables Vol C Tables 4.2.6.8 and 6.1.1.4'
Dy Dy -0.1892 4.4098 'International Tables Vol C Tables 4.2.6.8 and 6.1.1.4'

loop_
_geom_angle_atom_site_label_1
_geom_angle_atom_site_label_2
_geom_angle_atom_site_label_3
_geom_angle
_geom_angle_site_symmetry_1
_geom_angle_site_symmetry_3
_geom_angle_publ_flag
O9 Dy1 O7 87.2(8) 5_665 . ?
O9 Dy1 O1 86.2(6) 5_665 5_665 ?
O7 Dy1 O1 81.3(6) . 5_665 ?
O9 Dy1 O4 78.3(6) 5_665 6_544 ?
O7 Dy1 O4 83.9(6) . 6_544 ?
O1 Dy1 O4 159.0(6) 5_665 6_544 ?
O9 Dy1 O2 163.0(6) 5_665 . ?
O7 Dy1 O2 96.8(8) . . ?
O1 Dy1 O2 78.1(6) 5_665 . ?
O4 Dy1 O2 118.5(6) 6_544 . ?
O9 Dy1 O5 103.0(7) 5_665 . ?
O7 Dy1 O5 155.0(5) . . ?
O1 Dy1 O5 121.6(6) 5_665 . ?
O4 Dy1 O5 76.2(5) 6_544 . ?
O2 Dy1 O5 80.1(6) . . ?
O9 Dy1 O4 75.4(6) 5_665 . ?
O7 Dy1 O4 145.7(6) . . ?
O1 Dy1 O4 68.4(6) 5_665 . ?
O4 Dy1 O4 120.0(5) 6_544 . ?
O2 Dy1 O4 92.5(6) . . ?
O5 Dy1 O4 59.2(5) . . ?
O9 Dy1 O1 139.3(5) 5_665 . ?
O7 Dy1 O1 72.3(6) . . ?
O1 Dy1 O1 123.3(6) 5_665 . ?
O4 Dy1 O1 65.0(5) 6_544 . ?
O2 Dy1 O1 57.2(5) . . ?
O5 Dy1 O1 85.6(5) . . ?
O4 Dy1 O1 138.1(6) . . ?
O3 P1 O2 112.3(13) . . ?
O3 P1 O1 117.8(16) . . ?
O2 P1 O1 104.0(10) . . ?
O3 P1 C1 105.5(15) . . ?
O2 P1 C1 107.6(12) . . ?
O1 P1 C1 109.2(12) . . ?
O6 P2 O4 116.2(9) . . ?
O6 P2 O5 117.5(10) . . ?
O4 P2 O5 103.8(10) . . ?
O6 P2 C10 103.6(13) . . ?
O4 P2 C10 108.3(12) . . ?
O5 P2 C10 106.8(10) . . ?
O8 P3 O7 111.8(12) . . ?
O8 P3 O9 109.0(13) . . ?
O7 P3 O9 116.2(11) . . ?
O8 P3 C19 112.3(13) . . ?
O7 P3 C19 106.6(15) . . ?
O9 P3 C19 100.5(14) . . ?
N1 C1 P1 112.7(17) . . ?
N1 C1 H1A 109.0 . . ?
P1 C1 H1A 109.0 . . ?
N1 C1 H1B 109.0 . . ?
P1 C1 H1B 109.0 . . ?
H1A C1 H1B 107.8 . . ?
C4 C2 C3 117(3) . . ?
C4 C2 N1 119(2) . . ?
C3 C2 N1 106(3) . . ?
C4 C2 H2 104.4 . . ?
C3 C2 H2 104.4 . . ?
N1 C2 H2 104.4 . . ?
C2 C3 H3A 109.4 . . ?
C2 C3 H3B 109.5 . . ?
H3A C3 H3B 109.5 . . ?
C2 C3 H3C 109.5 . . ?
H3A C3 H3C 109.5 . . ?
H3B C3 H3C 109.5 . . ?
C5 C4 C9 120.0 . . ?
C5 C4 C2 119.9(6) . . ?
C9 C4 C2 120.1(6) . . ?
C4 C5 C6 120.0 . . ?
C4 C5 H5 120.0 . . ?
C6 C5 H5 120.0 . . ?
C7 C6 C5 120.0 . . ?
C7 C6 H6 120.0 . . ?
C5 C6 H6 120.0 . . ?
C6 C7 C8 120.0 . . ?
C6 C7 H7 120.0 . . ?
C8 C7 H7 120.0 . . ?
C7 C8 C9 120.0 . . ?
C7 C8 H8 120.0 . . ?
C9 C8 H8 120.0 . . ?
C8 C9 C4 120.0 . . ?
C8 C9 H9 120.0 . . ?
C4 C9 H9 120.0 . . ?
N2 C10 P2 119(2) . . ?
N2 C10 H10A 107.6 . . ?
P2 C10 H10A 107.5 . . ?
N2 C10 H10B 107.5 . . ?
P2 C10 H10B 107.5 . . ?
H10A C10 H10B 107.0 . . ?
C12 C11 C13 117(2) . . ?
C12 C11 N2 111(2) . . ?
C13 C11 N2 110.3(18) . . ?
C12 C11 H11 105.8 . . ?
C13 C11 H11 105.8 . . ?
N2 C11 H11 105.8 . . ?
C11 C12 H12A 109.5 . . ?
C11 C12 H12B 109.5 . . ?
H12A C12 H12B 109.5 . . ?
C11 C12 H12C 109.5 . . ?
H12A C12 H12C 109.5 . . ?
H12B C12 H12C 109.5 . . ?
C18 C13 C14 117(3) . . ?
C18 C13 C11 121.5(16) . . ?
C14 C13 C11 121.2(16) . . ?
C13 C14 C15 123(3) . . ?
C13 C14 H14 118.7 . . ?
C15 C14 H14 118.7 . . ?
C14 C15 C16 117(3) . . ?
C14 C15 H15 121.4 . . ?
C16 C15 H15 121.4 . . ?
C17 C16 C15 122(3) . . ?
C17 C16 H16 118.8 . . ?
C15 C16 H16 118.8 . . ?
C18 C17 C16 117(3) . . ?
C18 C17 H17 121.3 . . ?
C16 C17 H17 121.3 . . ?
C13 C18 C17 123(3) . . ?
C13 C18 H18 118.4 . . ?
C17 C18 H18 118.4 . . ?
N3 C19 P3 113(2) . . ?
N3 C19 H19A 109.1 . . ?
P3 C19 H19A 109.1 . . ?
N3 C19 H19B 109.1 . . ?
P3 C19 H19B 109.1 . . ?
H19A C19 H19B 107.8 . . ?
C22 C20 N3 132(3) . . ?
C22 C20 C21 114(2) . . ?
N3 C20 C21 109(2) . . ?
C22 C20 H20 97.1 . . ?
N3 C20 H20 97.1 . . ?
C21 C20 H20 97.1 . . ?
C20 C21 H21A 109.5 . . ?
C20 C21 H21B 109.4 . . ?
H21A C21 H21B 109.5 . . ?
C20 C21 H21C 109.5 . . ?
H21A C21 H21C 109.5 . . ?
H21B C21 H21C 109.5 . . ?
C23 C22 C27 117(4) . . ?
C23 C22 C20 122(2) . . ?
C27 C22 C20 121(2) . . ?
C22 C23 C24 123(4) . . ?
C22 C23 H23 118.7 . . ?
C24 C23 H23 118.6 . . ?
C23 C24 C25 117(4) . . ?
C23 C24 H24 121.4 . . ?
C25 C24 H24 121.3 . . ?
C24 C25 C26 123(4) . . ?
C24 C25 H25 118.7 . . ?
C26 C25 H25 118.6 . . ?
C27 C26 C25 117(4) . . ?
C27 C26 H26 121.4 . . ?
C25 C26 H26 121.5 . . ?
C26 C27 C22 123(4) . . ?
C26 C27 H27 118.6 . . ?
C22 C27 H27 118.6 . . ?
C1 N1 C2 112(2) . . ?
C1 N1 H1C 109.3 . . ?
C2 N1 H1C 109.3 . . ?
C1 N1 H1D 109.3 . . ?
C2 N1 H1D 109.3 . . ?
H1C N1 H1D 108.0 . . ?
C11 N2 C10 117(2) . . ?
C11 N2 H2A 108.0 . . ?
C10 N2 H2A 108.0 . . ?
C11 N2 H2B 108.0 . . ?
C10 N2 H2B 108.0 . . ?
H2A N2 H2B 107.2 . . ?
C19 N3 C20 118(3) . . ?
C19 N3 H3D 107.8 . . ?
C20 N3 H3D 107.7 . . ?
C19 N3 H3E 107.8 . . ?
C20 N3 H3E 107.7 . . ?
H3D N3 H3E 107.1 . . ?
P1 O1 Dy1 156.1(12) . 6_544 ?
P1 O1 Dy1 92.8(8) . . ?
Dy1 O1 Dy1 108.3(7) 6_544 . ?
P1 O2 Dy1 105.6(7) . . ?
P2 O4 Dy1 146.2(9) . 5_665 ?
P2 O4 Dy1 97.4(8) . . ?
Dy1 O4 Dy1 114.9(6) 5_665 . ?
P2 O5 Dy1 99.5(8) . . ?
P3 O7 Dy1 132.0(11) . . ?
P3 O9 Dy1 138.0(10) . 6_544 ?
H1WA O1W H1WB 112.8 . . ?

loop_
_geom_bond_atom_site_label_1
_geom_bond_atom_site_label_2
_geom_bond_distance
_geom_bond_site_symmetry_2
_geom_bond_publ_flag
Dy1 O9 2.250(18) 5_665 ?
Dy1 O7 2.293(18) . ?
Dy1 O1 2.323(16) 5_665 ?
Dy1 O4 2.329(16) 6_544 ?
Dy1 O2 2.367(14) . ?
Dy1 O5 2.402(17) . ?
Dy1 O4 2.456(16) . ?
Dy1 O1 2.650(19) . ?
P1 O3 1.51(2) . ?
P1 O2 1.514(17) . ?
P1 O1 1.548(19) . ?
P1 C1 1.803(14) . ?
P2 O6 1.480(16) . ?
P2 O4 1.522(17) . ?
P2 O5 1.527(14) . ?
P2 C10 1.76(3) . ?
P3 O8 1.39(3) . ?
P3 O7 1.47(2) . ?
P3 O9 1.499(17) . ?
P3 C19 1.804(14) . ?
C1 N1 1.450(14) . ?
C1 H1A 0.9900 . ?
C1 H1B 0.9900 . ?
C2 C4 1.462(14) . ?
C2 C3 1.47(6) . ?
C2 N1 1.55(4) . ?
C2 H2 1.0000 . ?
C3 H3A 0.9800 . ?
C3 H3B 0.9800 . ?
C3 H3C 0.9800 . ?
C4 C5 1.3900 . ?
C4 C9 1.3900 . ?
C5 C6 1.3900 . ?
C5 H5 0.9500 . ?
C6 C7 1.3900 . ?
C6 H6 0.9500 . ?
C7 C8 1.3900 . ?
C7 H7 0.9500 . ?
C8 C9 1.3900 . ?
C8 H8 0.9500 . ?
C9 H9 0.9500 . ?
C10 N2 1.51(3) . ?
C10 H10A 0.9900 . ?
C10 H10B 0.9900 . ?
C11 C12 1.44(4) . ?
C11 C13 1.438(14) . ?
C11 N2 1.46(3) . ?
C11 H11 1.0000 . ?
C12 H12A 0.9800 . ?
C12 H12B 0.9800 . ?
C12 H12C 0.9800 . ?
C13 C18 1.376(19) . ?
C13 C14 1.385(19) . ?
C14 C15 1.39(2) . ?
C14 H14 0.9500 . ?
C15 C16 1.39(2) . ?
C15 H15 0.9500 . ?
C16 C17 1.38(2) . ?
C16 H16 0.9500 . ?
C17 C18 1.38(2) . ?
C17 H17 0.9500 . ?
C18 H18 0.9500 . ?
C19 N3 1.446(14) . ?
C19 H19A 0.9900 . ?
C19 H19B 0.9900 . ?
C20 C22 1.43(2) . ?
C20 N3 1.46(3) . ?
C20 C21 1.49(5) . ?
C20 H20 1.0000 . ?
C21 H21A 0.9800 . ?
C21 H21B 0.9800 . ?
C21 H21C 0.9800 . ?
C22 C23 1.383(13) . ?
C22 C27 1.389(18) . ?
C23 C24 1.388(19) . ?
C23 H23 0.9500 . ?
C24 C25 1.388(19) . ?
C24 H24 0.9500 . ?
C25 C26 1.390(19) . ?
C25 H25 0.9500 . ?
C26 C27 1.389(19) . ?
C26 H26 0.9500 . ?
C27 H27 0.9500 . ?
N1 H1C 0.9100 . ?
N1 H1D 0.9100 . ?
N2 H2A 0.9100 . ?
N2 H2B 0.9100 . ?
N3 H3D 0.9100 . ?
N3 H3E 0.9100 . ?
O1W H1WA 0.8505 . ?
O1W H1WB 0.8497 . ?

loop_
_geom_hbond_atom_site_label_D
_geom_hbond_atom_site_label_H
_geom_hbond_atom_site_label_A
_geom_hbond_distance_DH
_geom_hbond_distance_HA
_geom_hbond_distance_DA
_geom_hbond_angle_DHA
_geom_hbond_site_symmetry_A
_geom_hbond_publ_flag
N1 H1C O5 0.91 1.87 2.75(3) 164.5 . yes
N1 H1D O2 0.91 1.77 2.67(3) 169.6 6_544 yes
N2 H2A O6 0.91 1.76 2.66(3) 168.5 6_544 yes
N2 H2B O8 0.91 2.16 3.02(3) 158.0 5_665 yes
N3 H3D O1W 0.91 1.94 2.73(6) 144.2 1_655 yes
N3 H3E O8 0.91 1.94 2.82(4) 162.2 6_544 yes
O1W H1WA O7 0.85 2.61 3.15(5) 122.5 1_455 yes

loop_
_geom_torsion_atom_site_label_1
_geom_torsion_atom_site_label_2
_geom_torsion_atom_site_label_3
_geom_torsion_atom_site_label_4
_geom_torsion
_geom_torsion_site_symmetry_1
_geom_torsion_site_symmetry_2
_geom_torsion_site_symmetry_3
_geom_torsion_site_symmetry_4
_geom_torsion_publ_flag
O3 P1 C1 N1 167(2) . . . . ?
O2 P1 C1 N1 -73(2) . . . . ?
O1 P1 C1 N1 39(2) . . . . ?
C3 C2 C4 C5 83(3) . . . . ?
N1 C2 C4 C5 -147(2) . . . . ?
C3 C2 C4 C9 -97(3) . . . . ?
N1 C2 C4 C9 33(2) . . . . ?
C9 C4 C5 C6 0.0 . . . . ?
C2 C4 C5 C6 180.00(13) . . . . ?
C4 C5 C6 C7 0.0 . . . . ?
C5 C6 C7 C8 0.0 . . . . ?
C6 C7 C8 C9 0.0 . . . . ?
C7 C8 C9 C4 0.0 . . . . ?
C5 C4 C9 C8 0.0 . . . . ?
C2 C4 C9 C8 180.00(13) . . . . ?
O6 P2 C10 N2 174.8(19) . . . . ?
O4 P2 C10 N2 -61(2) . . . . ?
O5 P2 C10 N2 50(2) . . . . ?
C12 C11 C13 C18 -64(2) . . . . ?
N2 C11 C13 C18 64.0(19) . . . . ?
C12 C11 C13 C14 116(2) . . . . ?
N2 C11 C13 C14 -115.9(19) . . . . ?
C18 C13 C14 C15 0.1(6) . . . . ?
C11 C13 C14 C15 180.0(4) . . . . ?
C13 C14 C15 C16 0.0(9) . . . . ?
C14 C15 C16 C17 0.0(12) . . . . ?
C15 C16 C17 C18 -0.1(13) . . . . ?
C14 C13 C18 C17 -0.2(9) . . . . ?
C11 C13 C18 C17 179.9(6) . . . . ?
C16 C17 C18 C13 0.2(12) . . . . ?
O8 P3 C19 N3 171(2) . . . . ?
O7 P3 C19 N3 -66(3) . . . . ?
O9 P3 C19 N3 55(3) . . . . ?
N3 C20 C22 C23 -78(5) . . . . ?
C21 C20 C22 C23 129(4) . . . . ?
N3 C20 C22 C27 101(5) . . . . ?
C21 C20 C22 C27 -51(4) . . . . ?
C27 C22 C23 C24 0.3(12) . . . . ?
C20 C22 C23 C24 179.9(9) . . . . ?
C22 C23 C24 C25 0.4(18) . . . . ?
C23 C24 C25 C26 0(3) . . . . ?
C24 C25 C26 C27 -1(3) . . . . ?
C25 C26 C27 C22 1(2) . . . . ?
C23 C22 C27 C26 -1.2(19) . . . . ?
C20 C22 C27 C26 179.2(12) . . . . ?
P1 C1 N1 C2 167(2) . . . . ?
C4 C2 N1 C1 45(3) . . . . ?
C3 C2 N1 C1 180(3) . . . . ?
C12 C11 N2 C10 -179(3) . . . . ?
C13 C11 N2 C10 49(3) . . . . ?
P2 C10 N2 C11 175.6(19) . . . . ?
P3 C19 N3 C20 166(3) . . . . ?
C22 C20 N3 C19 28(6) . . . . ?
C21 C20 N3 C19 -179(4) . . . . ?
O3 P1 O1 Dy1 -78(3) . . . 6_544 ?
O2 P1 O1 Dy1 157(3) . . . 6_544 ?
C1 P1 O1 Dy1 43(3) . . . 6_544 ?
O3 P1 O1 Dy1 130.0(13) . . . . ?
O2 P1 O1 Dy1 5.0(10) . . . . ?
C1 P1 O1 Dy1 -109.7(11) . . . . ?
O3 P1 O2 Dy1 -134.3(16) . . . . ?
O1 P1 O2 Dy1 -5.8(12) . . . . ?
C1 P1 O2 Dy1 110.0(11) . . . . ?
O6 P2 O4 Dy1 32(2) . . . 5_665 ?
O5 P2 O4 Dy1 162.2(16) . . . 5_665 ?
C10 P2 O4 Dy1 -84.5(19) . . . 5_665 ?
O6 P2 O4 Dy1 -132.2(9) . . . . ?
O5 P2 O4 Dy1 -1.6(9) . . . . ?
C10 P2 O4 Dy1 111.7(10) . . . . ?
O6 P2 O5 Dy1 131.5(9) . . . . ?
O4 P2 O5 Dy1 1.6(9) . . . . ?
C10 P2 O5 Dy1 -112.7(11) . . . . ?
O8 P3 O7 Dy1 -76.5(18) . . . . ?
O9 P3 O7 Dy1 49(2) . . . . ?
C19 P3 O7 Dy1 160.5(16) . . . . ?
O8 P3 O9 Dy1 118(2) . . . 6_544 ?
O7 P3 O9 Dy1 -9(3) . . . 6_544 ?
C19 P3 O9 Dy1 -123.9(19) . . . 6_544 ?
